data_4338238
loop_
_publ_author_name
'Chitnis, Saurabh S.'
'Burford, Neil'
'McDonald, Robert'
'Ferguson, Michael J.'

_publ_section_title
;
 Prototypical Phosphine Complexes of Antimony(III).
;
_journal_issue 10
_journal_name_full 'Inorganic chemistry'
_journal_page_first 5359
_journal_page_last 5372
_journal_paper_doi 10.1021/ic500723y
_journal_volume 53
_journal_year 2014
_chemical_formula_moiety 'C6 H18 Cl3 P2 Sb'
_chemical_formula_sum 'C6 H18 Cl3 P2 Sb'
_chemical_formula_weight 380.24
_chemical_name_systematic
; 
 ? 
;
_space_group_IT_number 14
_symmetry_cell_setting monoclinic
_symmetry_space_group_name_Hall '-P 2yn'
_symmetry_space_group_name_H-M 'P 1 21/n 1'
_atom_sites_solution_hydrogens geom
_atom_sites_solution_primary direct
_atom_sites_solution_secondary difmap
_audit_creation_method SHELXL-97
_cell_angle_alpha 90.00
_cell_angle_beta 96.3001(5)
_cell_angle_gamma 90.00
_cell_formula_units_Z 4
_cell_length_a 7.6594(4)
_cell_length_b 11.4178(6)
_cell_length_c 16.0941(8)
_cell_measurement_reflns_used 9876
_cell_measurement_temperature 173(2)
_cell_measurement_theta_max 27.44
_cell_measurement_theta_min 2.19
_cell_volume 1398.99(12)
_computing_cell_refinement 'Bruker SAINT'
_computing_data_collection 'Bruker APEX2'
_computing_data_reduction 'Bruker SAINT'
_computing_molecular_graphics 'Bruker SHELXTL'
_computing_publication_material 'Bruker SHELXTL'
_computing_structure_refinement 'SHELXL-97 (Sheldrick, 2008)'
_computing_structure_solution 'SHELXS-97 (Sheldrick, 2008)'
_diffrn_ambient_temperature 173(2)
_diffrn_measured_fraction_theta_full 0.998
_diffrn_measured_fraction_theta_max 0.998
_diffrn_measurement_device_type 'Bruker APEX-II CCD'
_diffrn_measurement_method '\w scans'
_diffrn_radiation_monochromator graphite
_diffrn_radiation_source 'fine-focus sealed tube'
_diffrn_radiation_type MoK\a
_diffrn_radiation_wavelength 0.71073
_diffrn_reflns_av_R_equivalents 0.0142
_diffrn_reflns_av_sigmaI/netI 0.0119
_diffrn_reflns_limit_h_max 9
_diffrn_reflns_limit_h_min -9
_diffrn_reflns_limit_k_max 14
_diffrn_reflns_limit_k_min -14
_diffrn_reflns_limit_l_max 20
_diffrn_reflns_limit_l_min -20
_diffrn_reflns_number 12052
_diffrn_reflns_theta_full 27.47
_diffrn_reflns_theta_max 27.47
_diffrn_reflns_theta_min 2.19
_exptl_absorpt_coefficient_mu 2.732
_exptl_absorpt_correction_T_max 0.5698
_exptl_absorpt_correction_T_min 0.5078
_exptl_absorpt_correction_type integration
_exptl_absorpt_process_details 'SADABS (Sheldrick, 2008)'
_exptl_crystal_colour colourless
_exptl_crystal_density_diffrn 1.805
_exptl_crystal_density_method 'not measured'
_exptl_crystal_description prism
_exptl_crystal_F_000 744
_exptl_crystal_size_max 0.29
_exptl_crystal_size_mid 0.26
_exptl_crystal_size_min 0.23
_refine_diff_density_max 0.351
_refine_diff_density_min -0.225
_refine_diff_density_rms 0.048
_refine_ls_extinction_method none
_refine_ls_goodness_of_fit_ref 1.048
_refine_ls_hydrogen_treatment constr
_refine_ls_matrix_type full
_refine_ls_number_parameters 115
_refine_ls_number_reflns 3188
_refine_ls_number_restraints 0
_refine_ls_restrained_S_all 1.048
_refine_ls_R_factor_all 0.0136
_refine_ls_R_factor_gt 0.0123
_refine_ls_shift/su_max 0.001
_refine_ls_shift/su_mean 0.000
_refine_ls_structure_factor_coef Fsqd
_refine_ls_weighting_details 'calc w=1/[\s^2^(Fo^2^)+(0.0127P)^2^+0.5004P] where P=(Fo^2^+2Fc^2^)/3'
_refine_ls_weighting_scheme calc
_refine_ls_wR_factor_gt 0.0292
_refine_ls_wR_factor_ref 0.0295
_reflns_number_gt 3027
_reflns_number_total 3188
_reflns_threshold_expression I>2\s(I)
_cod_data_source_file ic500723y_si_010.cif
_cod_data_source_block vic1263
_cod_depositor_comments
;
The following automatic conversions were performed:

'_symmetry_cell_setting' value 'Monoclinic' changed to 'monoclinic'
according to
/usr/data/users/saulius/crontab/automatic-downloads/rss-feeds/ACS/lib/dictionaries/cif_core.dic
dictionary named 'cif_core.dic' version 2.4.2 from 2011-04-26.

Automatic conversion script
Id: cif_fix_values 2281 2013-09-26 08:29:07Z andrius 

 Adding full bibliography for 4338238--4338252.cif.
;
_cod_original_cell_volume 1398.98(12)
_cod_original_sg_symbol_H-M 'P 21/n'
_cod_database_code 4338238

loop_
_symmetry_equiv_pos_as_xyz
'x, y, z'
'-x+1/2, y+1/2, -z+1/2'
'-x, -y, -z'
'x-1/2, -y-1/2, z-1/2'

loop_
_atom_site_label
_atom_site_type_symbol
_atom_site_fract_x
_atom_site_fract_y
_atom_site_fract_z
_atom_site_U_iso_or_equiv
_atom_site_adp_type
_atom_site_occupancy
_atom_site_symmetry_multiplicity
_atom_site_calc_flag
_atom_site_refinement_flags
Sb Sb -0.006889(11) 0.170995(8) 0.050650(5) 0.01889(3) Uani 1 1 d .
Cl1 Cl 0.22017(5) 0.02377(3) 0.12370(2) 0.03019(8) Uani 1 1 d .
Cl2 Cl -0.14730(5) 0.35552(3) -0.01879(2) 0.03098(8) Uani 1 1 d .
Cl3 Cl -0.24718(5) 0.14825(4) 0.16124(3) 0.03804(10) Uani 1 1 d .
P1 P 0.12217(5) 0.30541(3) 0.17049(2) 0.02152(8) Uani 1 1 d .
P2 P 0.24543(5) 0.23026(3) -0.04893(2) 0.02037(7) Uani 1 1 d .
C1 C -0.0211(2) 0.42664(14) 0.18479(10) 0.0336(4) Uani 1 1 d .
H1A H -0.1416 0.3981 0.1852 0.040 Uiso 1 1 calc R
H1B H -0.0166 0.4826 0.1389 0.040 Uiso 1 1 calc R
H1C H 0.0169 0.4654 0.2380 0.040 Uiso 1 1 calc R
C2 C 0.1516(2) 0.22614(14) 0.26745(8) 0.0306(3) Uani 1 1 d .
H2A H 0.2410 0.1654 0.2643 0.037 Uiso 1 1 calc R
H2B H 0.0402 0.1896 0.2778 0.037 Uiso 1 1 calc R
H2C H 0.1895 0.2802 0.3132 0.037 Uiso 1 1 calc R
C3 C 0.3330(2) 0.36773(16) 0.15785(10) 0.0343(4) Uani 1 1 d .
H3A H 0.3760 0.4115 0.2083 0.041 Uiso 1 1 calc R
H3B H 0.3219 0.4207 0.1096 0.041 Uiso 1 1 calc R
H3C H 0.4160 0.3050 0.1487 0.041 Uiso 1 1 calc R
C4 C 0.3356(2) 0.37617(13) -0.05697(10) 0.0327(3) Uani 1 1 d .
H4A H 0.4422 0.3839 -0.0177 0.039 Uiso 1 1 calc R
H4B H 0.2489 0.4343 -0.0435 0.039 Uiso 1 1 calc R
H4C H 0.3646 0.3892 -0.1141 0.039 Uiso 1 1 calc R
C5 C 0.4322(2) 0.13429(14) -0.04098(10) 0.0319(3) Uani 1 1 d .
H5A H 0.3924 0.0533 -0.0504 0.038 Uiso 1 1 calc R
H5B H 0.4965 0.1411 0.0149 0.038 Uiso 1 1 calc R
H5C H 0.5095 0.1561 -0.0831 0.038 Uiso 1 1 calc R
C6 C 0.1302(2) 0.20113(17) -0.15088(9) 0.0351(4) Uani 1 1 d .
H6A H 0.2082 0.2170 -0.1939 0.042 Uiso 1 1 calc R
H6B H 0.0265 0.2517 -0.1599 0.042 Uiso 1 1 calc R
H6C H 0.0936 0.1189 -0.1541 0.042 Uiso 1 1 calc R

loop_
_atom_site_aniso_label
_atom_site_aniso_U_11
_atom_site_aniso_U_22
_atom_site_aniso_U_33
_atom_site_aniso_U_23
_atom_site_aniso_U_13
_atom_site_aniso_U_12
Sb 0.02005(5) 0.01929(5) 0.01723(5) -0.00195(3) 0.00153(3) -0.00069(3)
Cl1 0.0367(2) 0.02553(18) 0.02859(17) 0.00541(14) 0.00497(14) 0.00899(15)
Cl2 0.03253(19) 0.03016(19) 0.02865(17) -0.00013(14) -0.00388(14) 0.01024(15)
Cl3 0.0322(2) 0.0504(3) 0.03351(19) -0.01242(17) 0.01257(16) -0.01288(17)
P1 0.02453(18) 0.02162(18) 0.01768(16) -0.00152(13) -0.00089(13) -0.00042(14)
P2 0.02106(17) 0.02139(18) 0.01885(16) 0.00215(13) 0.00311(13) 0.00324(13)
C1 0.0406(9) 0.0277(8) 0.0309(8) -0.0087(6) -0.0032(7) 0.0072(7)
C2 0.0387(9) 0.0335(9) 0.0183(7) 0.0011(6) -0.0019(6) -0.0024(7)
C3 0.0327(8) 0.0414(9) 0.0279(8) -0.0028(7) -0.0007(6) -0.0121(7)
C4 0.0399(9) 0.0226(7) 0.0371(8) 0.0019(6) 0.0111(7) 0.0010(7)
C5 0.0317(8) 0.0286(8) 0.0368(8) 0.0060(7) 0.0094(6) 0.0110(7)
C6 0.0352(9) 0.0500(10) 0.0198(7) 0.0019(7) 0.0022(6) -0.0045(7)

loop_
_atom_type_symbol
_atom_type_description
_atom_type_scat_dispersion_real
_atom_type_scat_dispersion_imag
_atom_type_scat_source
C C 0.0033 0.0016 'International Tables Vol C Tables 4.2.6.8 and 6.1.1.4'
H H 0.0000 0.0000 'International Tables Vol C Tables 4.2.6.8 and 6.1.1.4'
P P 0.1023 0.0942 'International Tables Vol C Tables 4.2.6.8 and 6.1.1.4'
Cl Cl 0.1484 0.1585 'International Tables Vol C Tables 4.2.6.8 and 6.1.1.4'
Sb Sb -0.5866 1.5461 'International Tables Vol C Tables 4.2.6.8 and 6.1.1.4'

loop_
_geom_angle_atom_site_label_1
_geom_angle_atom_site_label_2
_geom_angle_atom_site_label_3
_geom_angle
Cl2 Sb P1 86.846(12)
Cl2 Sb Cl1 162.547(13)
P1 Sb Cl1 82.194(12)
Cl2 Sb Cl3 94.726(14)
P1 Sb Cl3 78.331(12)
Cl1 Sb Cl3 96.297(14)
Cl2 Sb P2 80.240(12)
P1 Sb P2 93.078(12)
Cl1 Sb P2 86.805(12)
Cl3 Sb P2 170.333(12)
C3 P1 C1 106.16(8)
C3 P1 C2 105.63(8)
C1 P1 C2 107.28(8)
C3 P1 Sb 115.28(5)
C1 P1 Sb 111.43(5)
C2 P1 Sb 110.57(5)
C5 P2 C6 104.97(8)
C5 P2 C4 105.00(8)
C6 P2 C4 104.85(8)
C5 P2 Sb 114.65(5)
C6 P2 Sb 100.43(5)
C4 P2 Sb 124.74(5)

loop_
_geom_bond_atom_site_label_1
_geom_bond_atom_site_label_2
_geom_bond_distance
Sb Cl2 2.5653(4)
Sb P1 2.5757(4)
Sb Cl1 2.6046(4)
Sb Cl3 2.7096(4)
Sb P2 2.7278(4)
P1 C3 1.7962(16)
P1 C1 1.7966(16)
P1 C2 1.7966(14)
P2 C5 1.7953(15)
P2 C6 1.8066(15)
P2 C4 1.8136(16)

loop_
_geom_torsion_atom_site_label_1
_geom_torsion_atom_site_label_2
_geom_torsion_atom_site_label_3
_geom_torsion_atom_site_label_4
_geom_torsion
Cl2 Sb P1 C3 -89.23(7)
Cl1 Sb P1 C3 77.16(7)
Cl3 Sb P1 C3 175.28(7)
P2 Sb P1 C3 -9.19(7)
Cl2 Sb P1 C1 31.84(6)
Cl1 Sb P1 C1 -161.77(6)
Cl3 Sb P1 C1 -63.65(6)
P2 Sb P1 C1 111.88(6)
Cl2 Sb P1 C2 151.06(6)
Cl1 Sb P1 C2 -42.55(6)
Cl3 Sb P1 C2 55.57(6)
P2 Sb P1 C2 -128.90(6)
Cl2 Sb P2 C5 179.46(6)
P1 Sb P2 C5 93.20(6)
Cl1 Sb P2 C5 11.20(6)
Cl3 Sb P2 C5 120.26(9)
Cl2 Sb P2 C6 -68.61(6)
P1 Sb P2 C6 -154.88(6)
Cl1 Sb P2 C6 123.13(6)
Cl3 Sb P2 C6 -127.82(9)
Cl2 Sb P2 C4 47.79(7)
P1 Sb P2 C4 -38.47(7)
Cl1 Sb P2 C4 -120.47(7)
Cl3 Sb P2 C4 -11.41(11)
